data_7059173
loop_
_publ_author_name
'Dinda, Soumitra'
'Patra, Sarat Chandra'
'Roy, Subhadip'
'Halder, Supriyo'
'Weyherm\"uller, Thomas'
'Pramanik, Kausikisankar'
'Ganguly, Sanjib'

_publ_section_title
;
 Coligand driven diverse organometallation in benzothiazolyl-hydrazone
 derivatized pyrene: ortho vs. peri C--H activation
;
_journal_issue 4
_journal_name_full 'New Journal of Chemistry'
_journal_page_first 1407
_journal_page_last 1417
_journal_paper_doi 10.1039/C9NJ05088D
_journal_volume 44
_journal_year 2020
_chemical_formula_moiety 'C61 H45 N3 O P2 Ru S'
_chemical_formula_sum 'C61 H45 N3 O P2 Ru S'
_chemical_formula_weight 1031.07
_space_group_crystal_system triclinic
_space_group_IT_number 2
_space_group_name_Hall '-P 1'
_space_group_name_H-M_alt 'P -1'
_atom_sites_solution_hydrogens mixed
_atom_sites_solution_primary iterative
_audit_creation_date 2019-11-12
_audit_creation_method
;
Olex2 1.3-dev
(compiled 2019.10.31 svn.r3677 for OlexSys, GUI svn.r5830)
;
_audit_update_record
;
2019-11-30 deposited with the CCDC.	2019-12-13 downloaded from the CCDC.
;
_cell_angle_alpha 96.501(4)
_cell_angle_beta 104.809(4)
_cell_angle_gamma 96.619(4)
_cell_formula_units_Z 2
_cell_length_a 10.6241(5)
_cell_length_b 13.8517(8)
_cell_length_c 17.2984(8)
_cell_measurement_reflns_used 7164
_cell_measurement_temperature 150.91
_cell_measurement_theta_max 29.0280
_cell_measurement_theta_min 2.0340
_cell_volume 2417.6(2)
_computing_cell_refinement 'CrysAlisPro 1.171.41.31a (Rigaku OD, 2019)'
_computing_data_collection 'Bruker AXS SMART APEX II'
_computing_data_reduction 'CrysAlisPro 1.171.41.31a (Rigaku OD, 2019)'
_computing_molecular_graphics 'Olex2 1.3-dev (Dolomanov et al., 2009)'
_computing_publication_material 'Olex2 1.3-dev (Dolomanov et al., 2009)'
_computing_structure_refinement 'SHELXL 2018/3 (Sheldrick, 2015)'
_computing_structure_solution 'SHELXT 2014/5 (Sheldrick, 2014)'
_diffrn_ambient_temperature 150.91
_diffrn_detector 'CCD plate'
_diffrn_measured_fraction_theta_full 0.992
_diffrn_measured_fraction_theta_max 0.992
_diffrn_measurement_details
;
List of Runs (angles in degrees, time in seconds):

  # Type    Start    End  Width  t~exp~   \w     \q     \k     \f   Frames
#--------------------------------------------------------------------------
  1  \w    -96.91  12.09   1.00    8.00    --  -15.95 -59.25  20.08  109
  2  \w    -96.91  12.09   1.00    8.00    --  -15.95 -59.25 -84.92  109
  3  \w    -96.91  12.09   1.00    8.00    --  -15.95 -59.25 173.08  109
  4  \w    -96.91  12.09   1.00    8.00    --  -15.95 -59.25  71.08  109
;
_diffrn_measurement_device_type 'Bruker AXS SMART APEX II'
_diffrn_measurement_method '\w scans'
_diffrn_orient_matrix_type 'CrysAlisPro convention (1999,Acta A55,543-557)'
_diffrn_orient_matrix_UB_11 -0.0320037000
_diffrn_orient_matrix_UB_12 0.0194294000
_diffrn_orient_matrix_UB_13 -0.0347752000
_diffrn_orient_matrix_UB_21 -0.0071687000
_diffrn_orient_matrix_UB_22 -0.0464367000
_diffrn_orient_matrix_UB_23 -0.0239229000
_diffrn_orient_matrix_UB_31 -0.0616704000
_diffrn_orient_matrix_UB_32 -0.0135493000
_diffrn_orient_matrix_UB_33 0.0076045000
_diffrn_radiation_monochromator graphite
_diffrn_radiation_probe x-ray
_diffrn_radiation_type 'Mo K\a'
_diffrn_radiation_wavelength 0.71073
_diffrn_reflns_av_R_equivalents 0.0943
_diffrn_reflns_av_unetI/netI 0.1028
_diffrn_reflns_Laue_measured_fraction_full 0.992
_diffrn_reflns_Laue_measured_fraction_max 0.992
_diffrn_reflns_limit_h_max 12
_diffrn_reflns_limit_h_min -11
_diffrn_reflns_limit_k_max 16
_diffrn_reflns_limit_k_min -16
_diffrn_reflns_limit_l_max 20
_diffrn_reflns_limit_l_min -20
_diffrn_reflns_number 23910
_diffrn_reflns_point_group_measured_fraction_full 0.992
_diffrn_reflns_point_group_measured_fraction_max 0.992
_diffrn_reflns_theta_full 24.998
_diffrn_reflns_theta_max 24.998
_diffrn_reflns_theta_min 2.315
_diffrn_source 'fine-focus sealed X-ray tube'
_diffrn_source_type 'Enhance (Mo) X-ray Source'
_exptl_absorpt_coefficient_mu 0.481
_exptl_absorpt_correction_T_max 1.00000
_exptl_absorpt_correction_T_min 0.70656
_exptl_absorpt_correction_type multi-scan
_exptl_absorpt_process_details
;
CrysAlisPro 1.171.41.31a (Rigaku Oxford Diffraction, 2019)
Empirical absorption correction using spherical harmonics,
 implemented in SCALE3 ABSPACK scaling algorithm.
;
_exptl_crystal_colour orange
_exptl_crystal_density_diffrn 1.416
_exptl_crystal_description prism
_exptl_crystal_F_000 1060
_exptl_crystal_size_max 0.17
_exptl_crystal_size_mid 0.10
_exptl_crystal_size_min 0.05
_refine_diff_density_max 1.206
_refine_diff_density_min -1.476
_refine_diff_density_rms 0.110
_refine_ls_extinction_method none
_refine_ls_goodness_of_fit_ref 1.021
_refine_ls_hydrogen_treatment mixed
_refine_ls_matrix_type full
_refine_ls_number_parameters 625
_refine_ls_number_reflns 8463
_refine_ls_number_restraints 0
_refine_ls_restrained_S_all 1.021
_refine_ls_R_factor_all 0.0794
_refine_ls_R_factor_gt 0.0600
_refine_ls_shift/su_max 0.001
_refine_ls_shift/su_mean 0.000
_refine_ls_structure_factor_coef Fsqd
_refine_ls_weighting_details 'w=1/[\s^2^(Fo^2^)+(0.0734P)^2^] where P=(Fo^2^+2Fc^2^)/3'
_refine_ls_weighting_scheme calc
_refine_ls_wR_factor_gt 0.1417
_refine_ls_wR_factor_ref 0.1555
_reflns_Friedel_coverage 0.000
_reflns_number_gt 6491
_reflns_number_total 8463
_reflns_threshold_expression 'I > 2\s(I)'
_cod_data_source_file c9nj05088d2.cif
_cod_data_source_block mo_ad010719
_cod_depositor_comments
;Adding full bibliography for 7059171--7059175.cif.

 Adding full bibliography for 7059171--7059175.cif.
;
_cod_database_code 7059173
_shelx_shelxl_version_number 2018/3
_shelx_space_group_comment
;
The symmetry employed for this shelxl refinement is uniquely defined
by the following loop, which should always be used as a source of
symmetry information in preference to the above space-group names.
They are only intended as comments.
;
_reflns_odcompleteness_completeness 81.04
_reflns_odcompleteness_iscentric 1
_reflns_odcompleteness_theta 34.43
_olex2_refinement_description
;
1. Fixed Uiso
 At 1.2 times of:
  All C(H) groups, All Ru(H) groups
2.a Aromatic/amide H refined with riding coordinates:
 C2(H2), C3(H3), C4(H4), C5(H5), C8(H8), C10(H10), C11(H11), C13(H13),
 C14(H14), C16(H16), C17(H17), C18(H18), C20(H20), C21(H21), C27(H27), C28(H28),
  C29(H29), C30(H30), C31(H31), C33(H33), C34(H34), C35(H35), C36(H36),
 C37(H37), C39(H39), C40(H40), C41(H41), C42(H42), C43(H43), C45(H45), C46(H46),
  C47(H47), C48(H48), C49(H49), C51(H51), C52(H52), C53(H53), C54(H54),
 C55(H55), C57(H57), C58(H58), C59(H59), C60(H60), C61(H61)
;
_olex2_submission_special_instructions 'No special instructions were received'
_oxdiff_exptl_absorpt_empirical_details
;
Empirical correction (ABSPACK) includes:
- Absorption correction using spherical harmonics
- Frame scaling
;
_oxdiff_exptl_absorpt_empirical_full_max 2.737
_oxdiff_exptl_absorpt_empirical_full_min 0.417

loop_
_space_group_symop_operation_xyz
'x, y, z'
'-x, -y, -z'

loop_
_atom_site_label
_atom_site_type_symbol
_atom_site_fract_x
_atom_site_fract_y
_atom_site_fract_z
_atom_site_U_iso_or_equiv
_atom_site_adp_type
_atom_site_occupancy
_atom_site_site_symmetry_order
_atom_site_calc_flag
_atom_site_refinement_flags_posn
_atom_site_refinement_flags_adp
C1 C 0.6195(4) 0.6012(3) 0.8641(3) 0.0222(10) Uani 1 1 d . .
C2 C 0.5983(4) 0.5725(3) 0.9344(3) 0.0297(11) Uani 1 1 d . .
H2 H 0.513364 0.569216 0.943224 0.036 Uiso 1 1 calc R U
C3 C 0.7030(5) 0.5488(4) 0.9919(3) 0.0346(12) Uani 1 1 d . .
H3 H 0.689378 0.529632 1.040502 0.041 Uiso 1 1 calc R U
C4 C 0.8266(5) 0.5526(4) 0.9794(3) 0.0366(12) Uani 1 1 d . .
H4 H 0.896719 0.535502 1.019309 0.044 Uiso 1 1 calc R U
C5 C 0.8498(4) 0.5811(4) 0.9092(3) 0.0324(11) Uani 1 1 d . .
H5 H 0.934772 0.582979 0.900479 0.039 Uiso 1 1 calc R U
C6 C 0.7469(4) 0.6067(3) 0.8523(3) 0.0252(10) Uani 1 1 d . .
C7 C 0.5804(4) 0.6613(3) 0.7451(3) 0.0226(10) Uani 1 1 d . .
C8 C 0.3301(4) 0.7621(3) 0.6319(3) 0.0242(10) Uani 1 1 d . .
H8 H 0.246798 0.773659 0.638562 0.029 Uiso 1 1 calc R U
C9 C 0.3644(4) 0.8018(3) 0.5639(3) 0.0260(10) Uani 1 1 d . .
C10 C 0.4477(4) 0.7579(4) 0.5227(3) 0.0304(11) Uani 1 1 d . .
H10 H 0.487312 0.703782 0.541551 0.036 Uiso 1 1 calc R U
C11 C 0.4718(5) 0.7930(4) 0.4559(3) 0.0338(12) Uani 1 1 d . .
H11 H 0.528080 0.762112 0.429517 0.041 Uiso 1 1 calc R U
C12 C 0.4170(4) 0.8718(3) 0.4253(3) 0.0285(11) Uani 1 1 d . .
C13 C 0.4425(5) 0.9093(4) 0.3562(3) 0.0355(12) Uani 1 1 d . .
H13 H 0.500040 0.879814 0.329994 0.043 Uiso 1 1 calc R U
C14 C 0.3877(5) 0.9845(4) 0.3276(3) 0.0410(13) Uani 1 1 d . .
H14 H 0.405572 1.006177 0.280765 0.049 Uiso 1 1 calc R U
C15 C 0.3019(4) 1.0339(4) 0.3658(3) 0.0311(11) Uani 1 1 d . .
C16 C 0.2467(5) 1.1148(4) 0.3383(3) 0.0373(12) Uani 1 1 d . .
H16 H 0.264364 1.138396 0.292071 0.045 Uiso 1 1 calc R U
C17 C 0.1667(5) 1.1606(4) 0.3774(3) 0.0407(13) Uani 1 1 d . .
H17 H 0.128925 1.214995 0.357855 0.049 Uiso 1 1 calc R U
C18 C 0.1415(5) 1.1272(4) 0.4454(3) 0.0375(12) Uani 1 1 d . .
H18 H 0.087124 1.159801 0.472206 0.045 Uiso 1 1 calc R U
C19 C 0.1939(4) 1.0471(4) 0.4751(3) 0.0318(11) Uani 1 1 d . .
C20 C 0.1718(5) 1.0109(4) 0.5457(3) 0.0377(12) Uani 1 1 d . .
H20 H 0.117789 1.042496 0.573447 0.045 Uiso 1 1 calc R U
C21 C 0.2244(4) 0.9343(4) 0.5740(3) 0.0321(11) Uani 1 1 d . .
H21 H 0.207301 0.913665 0.621346 0.038 Uiso 1 1 calc R U
C22 C 0.3066(4) 0.8821(3) 0.5345(3) 0.0241(10) Uani 1 1 d . .
C23 C 0.3318(4) 0.9174(3) 0.4651(3) 0.0257(10) Uani 1 1 d . .
C24 C 0.2765(4) 0.9990(3) 0.4350(3) 0.0277(11) Uani 1 1 d . .
C25 C 0.1490(4) 0.6513(3) 0.7485(3) 0.0286(11) Uani 1 1 d . .
C26 C 0.4204(4) 0.4172(3) 0.7258(3) 0.0237(10) Uani 1 1 d . .
C27 C 0.5281(4) 0.4279(3) 0.6937(3) 0.0281(10) Uani 1 1 d . .
H27 H 0.528047 0.467943 0.652601 0.034 Uiso 1 1 calc R U
C28 C 0.6346(4) 0.3806(4) 0.7213(3) 0.0347(12) Uani 1 1 d . .
H28 H 0.706083 0.386513 0.697678 0.042 Uiso 1 1 calc R U
C29 C 0.6383(5) 0.3249(4) 0.7830(3) 0.0360(12) Uani 1 1 d . .
H29 H 0.711948 0.292449 0.801495 0.043 Uiso 1 1 calc R U
C30 C 0.5347(4) 0.3164(4) 0.8176(3) 0.0340(12) Uani 1 1 d . .
H30 H 0.538120 0.279328 0.860847 0.041 Uiso 1 1 calc R U
C31 C 0.4259(4) 0.3618(3) 0.7893(3) 0.0297(11) Uani 1 1 d . .
H31 H 0.354586 0.355300 0.813052 0.036 Uiso 1 1 calc R U
C32 C 0.1444(4) 0.3988(3) 0.7039(3) 0.0248(10) Uani 1 1 d . .
C33 C 0.0836(4) 0.4138(4) 0.7659(3) 0.0355(12) Uani 1 1 d . .
H33 H 0.112446 0.471445 0.804870 0.043 Uiso 1 1 calc R U
C34 C -0.0185(5) 0.3453(4) 0.7709(3) 0.0464(14) Uani 1 1 d . .
H34 H -0.059075 0.356721 0.813432 0.056 Uiso 1 1 calc R U
C35 C -0.0623(5) 0.2608(4) 0.7154(3) 0.0422(13) Uani 1 1 d . .
H35 H -0.133008 0.214655 0.719288 0.051 Uiso 1 1 calc R U
C36 C -0.0026(5) 0.2441(4) 0.6543(3) 0.0376(12) Uani 1 1 d . .
H36 H -0.032407 0.186004 0.615882 0.045 Uiso 1 1 calc R U
C37 C 0.1015(4) 0.3117(3) 0.6483(3) 0.0313(11) Uani 1 1 d . .
H37 H 0.143277 0.298756 0.606577 0.038 Uiso 1 1 calc R U
C38 C 0.2515(4) 0.4842(3) 0.5878(3) 0.0253(10) Uani 1 1 d . .
C39 C 0.2970(5) 0.4195(4) 0.5369(3) 0.0348(12) Uani 1 1 d . .
H39 H 0.348597 0.372445 0.559069 0.042 Uiso 1 1 calc R U
C40 C 0.2680(5) 0.4228(4) 0.4543(3) 0.0429(14) Uani 1 1 d . .
H40 H 0.299491 0.378316 0.420338 0.051 Uiso 1 1 calc R U
C41 C 0.1937(5) 0.4906(4) 0.4221(3) 0.0378(12) Uani 1 1 d . .
H41 H 0.175136 0.494037 0.365827 0.045 Uiso 1 1 calc R U
C42 C 0.1459(5) 0.5540(4) 0.4713(3) 0.0365(12) Uani 1 1 d . .
H42 H 0.092906 0.599890 0.448487 0.044 Uiso 1 1 calc R U
C43 C 0.1744(4) 0.5512(4) 0.5534(3) 0.0306(11) Uani 1 1 d . .
H43 H 0.141163 0.595352 0.586644 0.037 Uiso 1 1 calc R U
C44 C 0.5427(4) 0.8260(3) 0.9166(3) 0.0245(10) Uani 1 1 d . .
C45 C 0.6297(4) 0.8447(3) 0.8696(3) 0.0301(11) Uani 1 1 d . .
H45 H 0.595110 0.847580 0.813742 0.036 Uiso 1 1 calc R U
C46 C 0.7647(5) 0.8590(4) 0.9024(3) 0.0387(13) Uani 1 1 d . .
H46 H 0.822061 0.872284 0.869530 0.046 Uiso 1 1 calc R U
C47 C 0.8152(5) 0.8536(4) 0.9836(4) 0.0507(16) Uani 1 1 d . .
H47 H 0.907837 0.863338 1.006808 0.061 Uiso 1 1 calc R U
C48 C 0.7316(5) 0.8341(4) 1.0309(3) 0.0502(15) Uani 1 1 d . .
H48 H 0.767096 0.829643 1.086470 0.060 Uiso 1 1 calc R U
C49 C 0.5954(5) 0.8210(4) 0.9982(3) 0.0361(12) Uani 1 1 d . .
H49 H 0.538548 0.808629 1.031507 0.043 Uiso 1 1 calc R U
C50 C 0.2901(4) 0.7944(3) 0.9505(3) 0.0245(10) Uani 1 1 d . .
C51 C 0.2913(5) 0.8828(4) 0.9970(3) 0.0404(13) Uani 1 1 d . .
H51 H 0.334180 0.941833 0.986270 0.049 Uiso 1 1 calc R U
C52 C 0.2308(6) 0.8862(4) 1.0589(3) 0.0468(14) Uani 1 1 d . .
H52 H 0.234431 0.947463 1.090890 0.056 Uiso 1 1 calc R U
C53 C 0.1656(4) 0.8026(4) 1.0749(3) 0.0323(11) Uani 1 1 d . .
H53 H 0.121774 0.805633 1.116384 0.039 Uiso 1 1 calc R U
C54 C 0.1649(5) 0.7137(4) 1.0293(3) 0.0392(13) Uani 1 1 d . .
H54 H 0.122153 0.654863 1.040367 0.047 Uiso 1 1 calc R U
C55 C 0.2261(4) 0.7099(4) 0.9676(3) 0.0311(11) Uani 1 1 d . .
H55 H 0.224261 0.648396 0.936539 0.037 Uiso 1 1 calc R U
C56 C 0.3145(4) 0.8996(3) 0.8246(3) 0.0264(10) Uani 1 1 d . .
C57 C 0.1790(5) 0.8998(4) 0.7927(3) 0.0376(12) Uani 1 1 d . .
H57 H 0.118475 0.843326 0.791911 0.045 Uiso 1 1 calc R U
C58 C 0.1321(6) 0.9812(4) 0.7623(3) 0.0443(14) Uani 1 1 d . .
H58 H 0.040024 0.980892 0.742241 0.053 Uiso 1 1 calc R U
C59 C 0.2192(6) 1.0622(4) 0.7615(3) 0.0449(14) Uani 1 1 d . .
H59 H 0.187704 1.117850 0.740231 0.054 Uiso 1 1 calc R U
C60 C 0.3516(6) 1.0623(4) 0.7912(3) 0.0414(13) Uani 1 1 d . .
H60 H 0.411485 1.118298 0.790128 0.050 Uiso 1 1 calc R U
C61 C 0.3998(5) 0.9824(3) 0.8230(3) 0.0317(11) Uani 1 1 d . .
H61 H 0.492106 0.984350 0.843759 0.038 Uiso 1 1 calc R U
N1 N 0.5279(3) 0.6327(3) 0.8026(2) 0.0208(8) Uani 1 1 d . .
N2 N 0.5228(3) 0.7006(3) 0.6816(2) 0.0249(9) Uani 1 1 d . .
N3 N 0.3950(3) 0.7136(3) 0.6846(2) 0.0238(8) Uani 1 1 d . .
O1 O 0.0362(3) 0.6550(3) 0.7320(2) 0.0474(10) Uani 1 1 d . .
P1 P 0.28338(10) 0.48587(8) 0.69710(7) 0.0201(3) Uani 1 1 d . .
P2 P 0.36766(11) 0.79069(8) 0.86662(7) 0.0221(3) Uani 1 1 d . .
Ru1 Ru 0.32455(3) 0.64308(3) 0.77537(2) 0.01988(13) Uani 1 1 d . .
H H 0.310(4) 0.582(3) 0.851(2) 0.024 Uiso 1 1 d . U
S003 S 0.74814(10) 0.64995(9) 0.76174(7) 0.0280(3) Uani 1 1 d . .

loop_
_atom_site_aniso_label
_atom_site_aniso_U_11
_atom_site_aniso_U_22
_atom_site_aniso_U_33
_atom_site_aniso_U_23
_atom_site_aniso_U_13
_atom_site_aniso_U_12
C1 0.021(2) 0.024(2) 0.022(2) 0.0059(19) 0.0061(18) 0.0025(19)
C2 0.028(2) 0.030(3) 0.032(3) 0.006(2) 0.009(2) 0.004(2)
C3 0.036(3) 0.042(3) 0.023(3) 0.009(2) 0.004(2) 0.002(2)
C4 0.028(2) 0.040(3) 0.039(3) 0.011(2) 0.001(2) 0.009(2)
C5 0.023(2) 0.037(3) 0.036(3) 0.004(2) 0.004(2) 0.007(2)
C6 0.023(2) 0.028(3) 0.023(2) 0.000(2) 0.0074(19) 0.001(2)
C7 0.023(2) 0.022(2) 0.024(2) 0.0019(19) 0.0113(19) 0.0017(19)
C8 0.023(2) 0.024(2) 0.027(2) 0.007(2) 0.0077(19) 0.0052(19)
C9 0.022(2) 0.033(3) 0.021(2) 0.002(2) 0.0052(18) 0.001(2)
C10 0.032(2) 0.030(3) 0.031(3) 0.006(2) 0.011(2) 0.005(2)
C11 0.034(3) 0.040(3) 0.030(3) 0.003(2) 0.015(2) 0.007(2)
C12 0.026(2) 0.030(3) 0.027(3) -0.001(2) 0.007(2) 0.001(2)
C13 0.038(3) 0.044(3) 0.032(3) 0.009(2) 0.018(2) 0.009(2)
C14 0.046(3) 0.048(3) 0.036(3) 0.016(3) 0.020(2) 0.007(3)
C15 0.030(2) 0.029(3) 0.032(3) 0.008(2) 0.007(2) -0.006(2)
C16 0.041(3) 0.037(3) 0.032(3) 0.016(2) 0.007(2) -0.007(2)
C17 0.043(3) 0.034(3) 0.045(3) 0.017(3) 0.008(3) 0.004(2)
C18 0.038(3) 0.036(3) 0.040(3) 0.009(2) 0.010(2) 0.009(2)
C19 0.030(2) 0.033(3) 0.033(3) 0.009(2) 0.006(2) 0.006(2)
C20 0.037(3) 0.048(3) 0.035(3) 0.012(2) 0.016(2) 0.016(3)
C21 0.035(3) 0.040(3) 0.028(3) 0.013(2) 0.015(2) 0.011(2)
C22 0.022(2) 0.025(3) 0.023(2) 0.002(2) 0.0051(18) 0.0001(19)
C23 0.023(2) 0.028(3) 0.022(2) -0.003(2) 0.0039(18) -0.0035(19)
C24 0.027(2) 0.025(3) 0.027(2) 0.005(2) 0.005(2) -0.004(2)
C25 0.031(3) 0.026(3) 0.030(3) 0.002(2) 0.013(2) 0.002(2)
C26 0.021(2) 0.022(2) 0.024(2) -0.002(2) 0.0050(18) -0.0016(19)
C27 0.028(2) 0.024(3) 0.032(3) 0.005(2) 0.006(2) 0.003(2)
C28 0.024(2) 0.038(3) 0.044(3) 0.003(3) 0.011(2) 0.010(2)
C29 0.029(2) 0.032(3) 0.047(3) 0.012(2) 0.005(2) 0.011(2)
C30 0.032(3) 0.034(3) 0.036(3) 0.012(2) 0.004(2) 0.010(2)
C31 0.026(2) 0.030(3) 0.032(3) 0.003(2) 0.008(2) -0.001(2)
C32 0.022(2) 0.022(2) 0.029(2) 0.007(2) 0.0049(19) -0.0016(19)
C33 0.030(3) 0.033(3) 0.041(3) -0.001(2) 0.012(2) -0.004(2)
C34 0.041(3) 0.047(4) 0.053(3) 0.001(3) 0.025(3) -0.008(3)
C35 0.033(3) 0.036(3) 0.058(3) 0.009(3) 0.017(3) -0.007(2)
C36 0.030(3) 0.030(3) 0.047(3) 0.004(2) 0.004(2) -0.002(2)
C37 0.030(2) 0.029(3) 0.035(3) 0.003(2) 0.011(2) 0.005(2)
C38 0.020(2) 0.032(3) 0.021(2) -0.002(2) 0.0022(18) -0.001(2)
C39 0.037(3) 0.038(3) 0.029(3) 0.003(2) 0.007(2) 0.013(2)
C40 0.045(3) 0.054(4) 0.029(3) -0.004(3) 0.014(2) 0.006(3)
C41 0.042(3) 0.045(3) 0.024(3) 0.007(2) 0.007(2) -0.005(3)
C42 0.032(3) 0.038(3) 0.033(3) 0.011(2) -0.002(2) 0.001(2)
C43 0.027(2) 0.031(3) 0.029(3) -0.001(2) 0.001(2) 0.003(2)
C44 0.028(2) 0.012(2) 0.032(3) 0.0040(19) 0.007(2) 0.0000(18)
C45 0.028(2) 0.027(3) 0.035(3) 0.004(2) 0.009(2) 0.004(2)
C46 0.030(3) 0.027(3) 0.058(4) -0.003(3) 0.017(3) -0.002(2)
C47 0.026(3) 0.049(4) 0.065(4) -0.013(3) 0.000(3) 0.003(3)
C48 0.039(3) 0.064(4) 0.037(3) -0.007(3) -0.002(3) 0.012(3)
C49 0.036(3) 0.042(3) 0.030(3) 0.000(2) 0.010(2) 0.006(2)
C50 0.024(2) 0.027(3) 0.024(2) 0.006(2) 0.0067(19) 0.005(2)
C51 0.058(3) 0.021(3) 0.048(3) 0.004(2) 0.029(3) -0.001(2)
C52 0.073(4) 0.037(3) 0.043(3) 0.003(3) 0.035(3) 0.017(3)
C53 0.031(2) 0.041(3) 0.028(3) 0.005(2) 0.014(2) 0.009(2)
C54 0.042(3) 0.041(3) 0.036(3) 0.005(2) 0.018(2) -0.006(2)
C55 0.039(3) 0.026(3) 0.028(3) 0.001(2) 0.014(2) -0.001(2)
C56 0.032(2) 0.025(3) 0.022(2) 0.002(2) 0.010(2) 0.002(2)
C57 0.035(3) 0.029(3) 0.043(3) 0.003(2) 0.003(2) 0.002(2)
C58 0.049(3) 0.041(3) 0.037(3) -0.001(3) -0.002(3) 0.016(3)
C59 0.074(4) 0.032(3) 0.033(3) 0.010(2) 0.013(3) 0.024(3)
C60 0.067(4) 0.025(3) 0.038(3) 0.007(2) 0.025(3) 0.005(3)
C61 0.048(3) 0.018(2) 0.031(3) 0.003(2) 0.018(2) 0.001(2)
N1 0.0199(17) 0.024(2) 0.0215(19) 0.0061(16) 0.0083(15) 0.0049(16)
N2 0.0206(18) 0.030(2) 0.025(2) 0.0051(17) 0.0085(16) -0.0012(16)
N3 0.0188(17) 0.026(2) 0.026(2) 0.0014(17) 0.0074(16) 0.0000(16)
O1 0.0216(18) 0.048(2) 0.068(3) -0.003(2) 0.0086(17) 0.0061(17)
P1 0.0190(5) 0.0197(6) 0.0213(6) 0.0014(5) 0.0068(5) 0.0010(5)
P2 0.0227(6) 0.0198(6) 0.0236(6) 0.0011(5) 0.0086(5) -0.0007(5)
Ru1 0.0170(2) 0.0207(2) 0.0224(2) 0.00267(16) 0.00730(15) 0.00133(15)
S003 0.0193(5) 0.0382(7) 0.0282(6) 0.0050(5) 0.0096(5) 0.0038(5)

loop_
_atom_type_symbol
_atom_type_description
_atom_type_scat_dispersion_real
_atom_type_scat_dispersion_imag
_atom_type_scat_source
C C 0.0033 0.0016 'International Tables Vol C Tables 4.2.6.8 and 6.1.1.4'
H H 0.0000 0.0000 'International Tables Vol C Tables 4.2.6.8 and 6.1.1.4'
N N 0.0061 0.0033 'International Tables Vol C Tables 4.2.6.8 and 6.1.1.4'
O O 0.0106 0.0060 'International Tables Vol C Tables 4.2.6.8 and 6.1.1.4'
P P 0.1023 0.0942 'International Tables Vol C Tables 4.2.6.8 and 6.1.1.4'
Ru Ru -1.2594 0.8363 'International Tables Vol C Tables 4.2.6.8 and 6.1.1.4'
S S 0.1246 0.1234 'International Tables Vol C Tables 4.2.6.8 and 6.1.1.4'

loop_
_geom_angle_atom_site_label_1
_geom_angle_atom_site_label_2
_geom_angle_atom_site_label_3
_geom_angle
C2 C1 C6 119.8(4)
C2 C1 N1 126.5(4)
N1 C1 C6 113.6(4)
C1 C2 H2 120.5
C1 C2 C3 119.1(4)
C3 C2 H2 120.5
C2 C3 H3 119.5
C4 C3 C2 120.9(5)
C4 C3 H3 119.5
C3 C4 H4 119.6
C3 C4 C5 120.9(4)
C5 C4 H4 119.6
C4 C5 H5 120.7
C6 C5 C4 118.6(4)
C6 C5 H5 120.7
C1 C6 S003 110.4(3)
C5 C6 C1 120.7(4)
C5 C6 S003 128.8(3)
N1 C7 S003 114.0(3)
N2 C7 N1 127.5(4)
N2 C7 S003 118.4(3)
C9 C8 H8 114.8
N3 C8 H8 114.8
N3 C8 C9 130.4(4)
C10 C9 C8 121.8(4)
C22 C9 C8 119.5(4)
C22 C9 C10 118.6(4)
C9 C10 H10 119.7
C11 C10 C9 120.6(5)
C11 C10 H10 119.7
C10 C11 H11 118.7
C10 C11 C12 122.6(4)
C12 C11 H11 118.7
C11 C12 C13 122.9(4)
C11 C12 C23 118.3(4)
C23 C12 C13 118.8(5)
C12 C13 H13 119.1
C14 C13 C12 121.7(5)
C14 C13 H13 119.1
C13 C14 H14 119.1
C13 C14 C15 121.8(5)
C15 C14 H14 119.1
C16 C15 C14 122.7(5)
C16 C15 C24 119.8(4)
C24 C15 C14 117.5(5)
C15 C16 H16 119.7
C17 C16 C15 120.7(5)
C17 C16 H16 119.7
C16 C17 H17 120.0
C16 C17 C18 120.0(5)
C18 C17 H17 120.0
C17 C18 H18 119.3
C17 C18 C19 121.5(5)
C19 C18 H18 119.3
C18 C19 C20 123.3(4)
C18 C19 C24 119.0(5)
C24 C19 C20 117.6(4)
C19 C20 H20 118.8
C21 C20 C19 122.5(4)
C21 C20 H20 118.8
C20 C21 H21 119.1
C20 C21 C22 121.8(4)
C22 C21 H21 119.1
C9 C22 C21 122.8(4)
C9 C22 C23 120.3(4)
C23 C22 C21 116.9(4)
C22 C23 C12 119.7(4)
C22 C23 C24 121.5(4)
C24 C23 C12 118.8(4)
C15 C24 C19 119.0(4)
C15 C24 C23 121.3(4)
C23 C24 C19 119.7(4)
O1 C25 Ru1 178.7(5)
C27 C26 C31 118.6(4)
C27 C26 P1 121.8(4)
C31 C26 P1 119.0(3)
C26 C27 H27 119.8
C28 C27 C26 120.3(5)
C28 C27 H27 119.8
C27 C28 H28 119.7
C27 C28 C29 120.6(5)
C29 C28 H28 119.7
C28 C29 H29 120.1
C30 C29 C28 119.9(4)
C30 C29 H29 120.1
C29 C30 H30 119.9
C29 C30 C31 120.1(5)
C31 C30 H30 119.9
C26 C31 H31 119.8
C30 C31 C26 120.4(4)
C30 C31 H31 119.8
C33 C32 C37 118.4(4)
C33 C32 P1 121.7(3)
C37 C32 P1 119.8(3)
C32 C33 H33 119.8
C34 C33 C32 120.4(5)
C34 C33 H33 119.8
C33 C34 H34 119.4
C35 C34 C33 121.1(5)
C35 C34 H34 119.4
C34 C35 H35 120.3
C36 C35 C34 119.3(5)
C36 C35 H35 120.3
C35 C36 H36 119.7
C35 C36 C37 120.7(5)
C37 C36 H36 119.7
C32 C37 H37 120.0
C36 C37 C32 120.0(4)
C36 C37 H37 120.0
C39 C38 P1 124.6(4)
C43 C38 C39 118.2(4)
C43 C38 P1 117.2(3)
C38 C39 H39 119.5
C40 C39 C38 121.0(5)
C40 C39 H39 119.5
C39 C40 H40 120.2
C41 C40 C39 119.7(5)
C41 C40 H40 120.2
C40 C41 H41 120.0
C40 C41 C42 120.1(5)
C42 C41 H41 120.0
C41 C42 H42 119.7
C43 C42 C41 120.6(5)
C43 C42 H42 119.7
C38 C43 H43 119.8
C42 C43 C38 120.4(4)
C42 C43 H43 119.8
C45 C44 P2 119.1(3)
C49 C44 C45 118.2(4)
C49 C44 P2 122.0(3)
C44 C45 H45 119.1
C46 C45 C44 121.8(5)
C46 C45 H45 119.1
C45 C46 H46 120.4
C45 C46 C47 119.1(5)
C47 C46 H46 120.4
C46 C47 H47 119.9
C48 C47 C46 120.2(5)
C48 C47 H47 119.9
C47 C48 H48 119.7
C47 C48 C49 120.7(5)
C49 C48 H48 119.7
C44 C49 C48 119.9(5)
C44 C49 H49 120.0
C48 C49 H49 120.0
C51 C50 C55 118.1(4)
C51 C50 P2 120.6(4)
C55 C50 P2 121.3(3)
C50 C51 H51 119.6
C52 C51 C50 120.8(5)
C52 C51 H51 119.6
C51 C52 H52 119.5
C53 C52 C51 121.1(5)
C53 C52 H52 119.5
C52 C53 H53 120.7
C52 C53 C54 118.6(4)
C54 C53 H53 120.7
C53 C54 H54 119.8
C55 C54 C53 120.5(5)
C55 C54 H54 119.8
C50 C55 H55 119.5
C54 C55 C50 121.0(4)
C54 C55 H55 119.5
C57 C56 P2 118.2(4)
C61 C56 C57 117.8(5)
C61 C56 P2 124.0(4)
C56 C57 H57 119.5
C58 C57 C56 121.0(5)
C58 C57 H57 119.5
C57 C58 H58 120.1
C59 C58 C57 119.8(5)
C59 C58 H58 120.1
C58 C59 H59 120.1
C60 C59 C58 119.7(5)
C60 C59 H59 120.1
C59 C60 H60 119.4
C59 C60 C61 121.2(5)
C61 C60 H60 119.4
C56 C61 H61 119.8
C60 C61 C56 120.4(5)
C60 C61 H61 119.8
C1 N1 Ru1 136.1(3)
C7 N1 C1 112.3(3)
C7 N1 Ru1 111.5(3)
C7 N2 N3 109.4(3)
C8 N3 N2 117.4(4)
C8 N3 Ru1 127.2(3)
N2 N3 Ru1 115.4(3)
C26 P1 C32 101.7(2)
C26 P1 C38 105.6(2)
C26 P1 Ru1 112.02(14)
C32 P1 Ru1 117.95(15)
C38 P1 C32 102.2(2)
C38 P1 Ru1 115.69(16)
C44 P2 C50 104.0(2)
C44 P2 C56 105.1(2)
C44 P2 Ru1 112.05(14)
C50 P2 Ru1 117.83(15)
C56 P2 C50 99.4(2)
C56 P2 Ru1 116.72(14)
C25 Ru1 N1 178.19(16)
C25 Ru1 N3 103.71(17)
C25 Ru1 P1 90.81(14)
C25 Ru1 P2 90.35(14)
C25 Ru1 H 91.0(14)
N1 Ru1 N3 74.87(13)
N1 Ru1 P1 88.15(10)
N1 Ru1 P2 90.85(9)
N1 Ru1 H 90.4(13)
N3 Ru1 P1 92.73(10)
N3 Ru1 P2 93.29(10)
N3 Ru1 H 165.1(14)
P1 Ru1 H 84.8(13)
P2 Ru1 P1 173.41(4)
P2 Ru1 H 88.7(13)
C6 S003 C7 89.6(2)

loop_
_geom_bond_atom_site_label_1
_geom_bond_atom_site_label_2
_geom_bond_distance
C1 C2 1.384(6)
C1 C6 1.414(6)
C1 N1 1.394(5)
C2 H2 0.9500
C2 C3 1.388(6)
C3 H3 0.9500
C3 C4 1.381(6)
C4 H4 0.9500
C4 C5 1.390(7)
C5 H5 0.9500
C5 C6 1.381(6)
C6 S003 1.742(5)
C7 N1 1.333(5)
C7 N2 1.321(5)
C7 S003 1.760(4)
C8 H8 0.9500
C8 C9 1.463(6)
C8 N3 1.296(5)
C9 C10 1.417(6)
C9 C22 1.414(6)
C10 H10 0.9500
C10 C11 1.375(7)
C11 H11 0.9500
C11 C12 1.390(7)
C12 C13 1.431(7)
C12 C23 1.430(6)
C13 H13 0.9500
C13 C14 1.334(7)
C14 H14 0.9500
C14 C15 1.444(7)
C15 C16 1.398(7)
C15 C24 1.417(6)
C16 H16 0.9500
C16 C17 1.380(7)
C17 H17 0.9500
C17 C18 1.386(7)
C18 H18 0.9500
C18 C19 1.390(7)
C19 C20 1.434(7)
C19 C24 1.427(6)
C20 H20 0.9500
C20 C21 1.339(7)
C21 H21 0.9500
C21 C22 1.445(6)
C22 C23 1.421(6)
C23 C24 1.422(6)
C25 O1 1.168(5)
C25 Ru1 1.823(5)
C26 C27 1.394(6)
C26 C31 1.402(6)
C26 P1 1.825(4)
C27 H27 0.9500
C27 C28 1.379(6)
C28 H28 0.9500
C28 C29 1.381(7)
C29 H29 0.9500
C29 C30 1.380(7)
C30 H30 0.9500
C30 C31 1.386(6)
C31 H31 0.9500
C32 C33 1.394(6)
C32 C37 1.405(6)
C32 P1 1.833(4)
C33 H33 0.9500
C33 C34 1.383(7)
C34 H34 0.9500
C34 C35 1.378(7)
C35 H35 0.9500
C35 C36 1.377(7)
C36 H36 0.9500
C36 C37 1.397(7)
C37 H37 0.9500
C38 C39 1.397(6)
C38 C43 1.393(6)
C38 P1 1.831(4)
C39 H39 0.9500
C39 C40 1.390(7)
C40 H40 0.9500
C40 C41 1.372(7)
C41 H41 0.9500
C41 C42 1.382(7)
C42 H42 0.9500
C42 C43 1.380(6)
C43 H43 0.9500
C44 C45 1.398(6)
C44 C49 1.392(6)
C44 P2 1.821(4)
C45 H45 0.9500
C45 C46 1.382(6)
C46 H46 0.9500
C46 C47 1.384(7)
C47 H47 0.9500
C47 C48 1.378(8)
C48 H48 0.9500
C48 C49 1.395(7)
C49 H49 0.9500
C50 C51 1.383(6)
C50 C55 1.385(6)
C50 P2 1.842(4)
C51 H51 0.9500
C51 C52 1.381(7)
C52 H52 0.9500
C52 C53 1.373(7)
C53 H53 0.9500
C53 C54 1.383(7)
C54 H54 0.9500
C54 C55 1.383(6)
C55 H55 0.9500
C56 C57 1.404(6)
C56 C61 1.385(6)
C56 P2 1.833(5)
C57 H57 0.9500
C57 C58 1.387(7)
C58 H58 0.9500
C58 C59 1.374(8)
C59 H59 0.9500
C59 C60 1.368(8)
C60 H60 0.9500
C60 C61 1.383(7)
C61 H61 0.9500
N1 Ru1 2.116(3)
N2 N3 1.404(5)
N3 Ru1 2.182(4)
P1 Ru1 2.3614(11)
P2 Ru1 2.3592(11)
Ru1 H 1.67(4)

loop_
_geom_torsion_atom_site_label_1
_geom_torsion_atom_site_label_2
_geom_torsion_atom_site_label_3
_geom_torsion_atom_site_label_4
_geom_torsion
C1 C2 C3 C4 -0.5(7)
C1 C6 S003 C7 1.3(3)
C2 C1 C6 C5 1.9(7)
C2 C1 C6 S003 -177.1(3)
C2 C1 N1 C7 175.9(4)
C2 C1 N1 Ru1 -6.2(7)
C2 C3 C4 C5 0.5(8)
C3 C4 C5 C6 0.7(7)
C4 C5 C6 C1 -1.9(7)
C4 C5 C6 S003 177.0(4)
C5 C6 S003 C7 -177.6(5)
C6 C1 C2 C3 -0.7(7)
C6 C1 N1 C7 0.1(5)
C6 C1 N1 Ru1 178.1(3)
C7 N2 N3 C8 172.0(4)
C7 N2 N3 Ru1 -10.7(4)
C8 C9 C10 C11 175.9(4)
C8 C9 C22 C21 6.6(6)
C8 C9 C22 C23 -175.7(4)
C9 C8 N3 N2 4.7(7)
C9 C8 N3 Ru1 -172.3(3)
C9 C10 C11 C12 0.0(7)
C9 C22 C23 C12 -0.5(6)
C9 C22 C23 C24 -179.1(4)
C10 C9 C22 C21 -177.5(4)
C10 C9 C22 C23 0.2(6)
C10 C11 C12 C13 179.4(4)
C10 C11 C12 C23 -0.4(7)
C11 C12 C13 C14 179.4(5)
C11 C12 C23 C22 0.6(6)
C11 C12 C23 C24 179.2(4)
C12 C13 C14 C15 1.5(8)
C12 C23 C24 C15 1.5(6)
C12 C23 C24 C19 -178.4(4)
C13 C12 C23 C22 -179.1(4)
C13 C12 C23 C24 -0.6(6)
C13 C14 C15 C16 178.0(5)
C13 C14 C15 C24 -0.6(7)
C14 C15 C16 C17 -179.1(5)
C14 C15 C24 C19 179.0(4)
C14 C15 C24 C23 -0.9(6)
C15 C16 C17 C18 0.7(7)
C16 C15 C24 C19 0.3(6)
C16 C15 C24 C23 -179.5(4)
C16 C17 C18 C19 -0.7(8)
C17 C18 C19 C20 179.2(5)
C17 C18 C19 C24 0.6(7)
C18 C19 C20 C21 -179.2(5)
C18 C19 C24 C15 -0.4(6)
C18 C19 C24 C23 179.5(4)
C19 C20 C21 C22 -0.6(8)
C20 C19 C24 C15 -179.0(4)
C20 C19 C24 C23 0.8(6)
C20 C21 C22 C9 179.2(4)
C20 C21 C22 C23 1.5(7)
C21 C22 C23 C12 177.3(4)
C21 C22 C23 C24 -1.3(6)
C22 C9 C10 C11 0.1(6)
C22 C23 C24 C15 180.0(4)
C22 C23 C24 C19 0.1(6)
C23 C12 C13 C14 -0.9(7)
C24 C15 C16 C17 -0.5(7)
C24 C19 C20 C21 -0.6(7)
C26 C27 C28 C29 -2.2(7)
C27 C26 C31 C30 -1.9(6)
C27 C26 P1 C32 147.7(4)
C27 C26 P1 C38 41.4(4)
C27 C26 P1 Ru1 -85.4(3)
C27 C28 C29 C30 -0.2(7)
C28 C29 C30 C31 1.5(7)
C29 C30 C31 C26 -0.5(7)
C31 C26 C27 C28 3.2(6)
C31 C26 P1 C32 -40.5(4)
C31 C26 P1 C38 -146.9(3)
C31 C26 P1 Ru1 86.4(3)
C32 C33 C34 C35 0.2(9)
C33 C32 C37 C36 2.0(7)
C33 C32 P1 C26 108.0(4)
C33 C32 P1 C38 -143.0(4)
C33 C32 P1 Ru1 -15.0(5)
C33 C34 C35 C36 0.6(9)
C34 C35 C36 C37 0.0(8)
C35 C36 C37 C32 -1.3(8)
C37 C32 C33 C34 -1.5(7)
C37 C32 P1 C26 -68.5(4)
C37 C32 P1 C38 40.5(4)
C37 C32 P1 Ru1 168.6(3)
C38 C39 C40 C41 0.1(8)
C39 C38 C43 C42 -1.0(7)
C39 C38 P1 C26 16.9(5)
C39 C38 P1 C32 -89.2(4)
C39 C38 P1 Ru1 141.4(4)
C39 C40 C41 C42 -1.3(8)
C40 C41 C42 C43 1.3(8)
C41 C42 C43 C38 -0.2(7)
C43 C38 C39 C40 1.0(7)
C43 C38 P1 C26 -164.4(3)
C43 C38 P1 C32 89.6(4)
C43 C38 P1 Ru1 -39.9(4)
C44 C45 C46 C47 0.7(7)
C45 C44 C49 C48 -0.2(7)
C45 C44 P2 C50 -170.8(4)
C45 C44 P2 C56 -66.8(4)
C45 C44 P2 Ru1 60.9(4)
C45 C46 C47 C48 0.1(8)
C46 C47 C48 C49 -0.9(9)
C47 C48 C49 C44 1.0(8)
C49 C44 C45 C46 -0.7(7)
C49 C44 P2 C50 19.0(4)
C49 C44 P2 C56 123.0(4)
C49 C44 P2 Ru1 -109.3(4)
C50 C51 C52 C53 -1.4(9)
C51 C50 C55 C54 0.1(7)
C51 C50 P2 C44 67.2(4)
C51 C50 P2 C56 -41.0(4)
C51 C50 P2 Ru1 -168.1(3)
C51 C52 C53 C54 2.0(8)
C52 C53 C54 C55 -1.6(8)
C53 C54 C55 C50 0.5(8)
C55 C50 C51 C52 0.3(8)
C55 C50 P2 C44 -114.5(4)
C55 C50 P2 C56 137.2(4)
C55 C50 P2 Ru1 10.2(4)
C56 C57 C58 C59 1.6(7)
C57 C56 C61 C60 0.4(7)
C57 C56 P2 C44 -170.5(4)
C57 C56 P2 C50 -63.2(4)
C57 C56 P2 Ru1 64.6(4)
C57 C58 C59 C60 -0.6(8)
C58 C59 C60 C61 -0.5(8)
C59 C60 C61 C56 0.6(7)
C61 C56 C57 C58 -1.5(7)
C61 C56 P2 C44 8.9(4)
C61 C56 P2 C50 116.2(4)
C61 C56 P2 Ru1 -115.9(4)
N1 C1 C2 C3 -176.1(4)
N1 C1 C6 C5 177.9(4)
N1 C1 C6 S003 -1.1(5)
N1 C7 N2 N3 3.2(6)
N1 C7 S003 C6 -1.3(3)
N2 C7 N1 C1 -175.5(4)
N2 C7 N1 Ru1 6.0(6)
N2 C7 S003 C6 175.4(4)
N3 C8 C9 C10 28.8(7)
N3 C8 C9 C22 -155.4(4)
P1 C26 C27 C28 175.0(3)
P1 C26 C31 C30 -173.9(4)
P1 C32 C33 C34 -178.0(4)
P1 C32 C37 C36 178.6(4)
P1 C38 C39 C40 179.8(4)
P1 C38 C43 C42 -179.8(4)
P2 C44 C45 C46 -171.3(4)
P2 C44 C49 C48 170.1(4)
P2 C50 C51 C52 178.6(4)
P2 C50 C55 C54 -178.1(4)
P2 C56 C57 C58 177.9(4)
P2 C56 C61 C60 -179.0(3)
S003 C7 N1 C1 0.9(5)
S003 C7 N1 Ru1 -177.57(18)
S003 C7 N2 N3 -173.1(3)
